data_8102291
loop_
_publ_author_name
'Wolfgang Frey'
'Robert Sardzik'
'Volker J\"ager'

_publ_section_title
;
 Crystal structure of benzyl
 2,3-di-O-acetyl-4,6-cyclo-4,6-dideoxy-\b-D-galactopyranosyl-(1-4)-2,3,6-
 tri-O-acetyl-\b-D-glucopyranoside, C29H36O14
;
_journal_issue 3
_journal_name_full 'Zeitschrift f\"ur Kristallographie - New Crystal Structures'
_journal_page_first 259
_journal_volume 223
_journal_year 2008
_chemical_formula_moiety 'C29 H36 O14'
_chemical_formula_sum 'C29 H36 O14'
_chemical_formula_weight 608.58
_chemical_name_systematic
'benzyl 2,3-di-O-acetyl-4,6-cyclo-4,6-dideoxy-b-D-galactopyranosyl-(1->4)-2,3,6-tri-O-acetyl-b-D-glucopyranoside'
_space_group_IT_number 5
_symmetry_cell_setting monoclinic
_symmetry_space_group_name_Hall 'C 2y'
_symmetry_space_group_name_H-M 'C 1 2 1'
_atom_sites_solution_hydrogens geom
_atom_sites_solution_primary direct
_atom_sites_solution_secondary difmap
_audit_creation_method SHELXL-97
_cell_angle_alpha 90.00
_cell_angle_beta 97.738(15)
_cell_angle_gamma 90.00
_cell_formula_units_Z 4
_cell_length_a 22.475(5)
_cell_length_b 8.157(2)
_cell_length_c 18.115(3)
_cell_measurement_reflns_used 30
_cell_measurement_temperature 293(2)
_cell_measurement_theta_max 15
_cell_measurement_theta_min 13
_cell_volume 3290.8(12)
_computing_cell_refinement 'Siemens P3/PC Data Collection System'
_computing_data_collection 'Siemens P3/PC Data Collection System'
_computing_data_reduction 'SHELXTL-plus, XDISK (Sheldrick, 1991)'
_computing_molecular_graphics 'SHELXTL-plus, XP (Sheldrick, 1991)'
_computing_structure_refinement 'SHELXL-97 (Sheldrick, 1997)'
_computing_structure_solution 'SHELXS-97 (Sheldrick, 1990)'
_diffrn_ambient_temperature 293(2)
_diffrn_measured_fraction_theta_full 0.999
_diffrn_measured_fraction_theta_max 0.999
_diffrn_measurement_device_type 'Nicolet P3'
_diffrn_measurement_method Wyckoff-Scan
_diffrn_radiation_monochromator graphite
_diffrn_radiation_source 'fine-focus sealed tube'
_diffrn_radiation_type MoK\a
_diffrn_radiation_wavelength 0.71073
_diffrn_reflns_av_R_equivalents 0.0210
_diffrn_reflns_av_sigmaI/netI 0.0214
_diffrn_reflns_limit_h_max 28
_diffrn_reflns_limit_h_min 0
_diffrn_reflns_limit_k_max 10
_diffrn_reflns_limit_k_min -10
_diffrn_reflns_limit_l_max 22
_diffrn_reflns_limit_l_min -23
_diffrn_reflns_number 7382
_diffrn_reflns_theta_full 27.00
_diffrn_reflns_theta_max 27.00
_diffrn_reflns_theta_min 1.83
_diffrn_standards_decay_% 2
_diffrn_standards_interval_count 50
_diffrn_standards_number 3
_exptl_absorpt_coefficient_mu 0.099
_exptl_absorpt_correction_type none
_exptl_crystal_colour colourless
_exptl_crystal_density_diffrn 1.228
_exptl_crystal_density_method 'not measured'
_exptl_crystal_description block
_exptl_crystal_F_000 1288
_exptl_crystal_size_max 0.9
_exptl_crystal_size_mid 0.7
_exptl_crystal_size_min 0.5
_refine_diff_density_max 0.159
_refine_diff_density_min -0.164
_refine_diff_density_rms 0.029
_refine_ls_abs_structure_details 'Flack H D (1983), Acta Cryst. A39, 876-881'
_refine_ls_abs_structure_Flack 0.9(12)
_refine_ls_extinction_coef 0.0030(5)
_refine_ls_extinction_expression Fc^*^=kFc[1+0.001xFc^2^\l^3^/sin(2\q)]^-1/4^
_refine_ls_extinction_method SHELXL
_refine_ls_goodness_of_fit_ref 1.031
_refine_ls_hydrogen_treatment mixed
_refine_ls_matrix_type full
_refine_ls_number_parameters 416
_refine_ls_number_reflns 7199
_refine_ls_number_restraints 68
_refine_ls_restrained_S_all 1.060
_refine_ls_R_factor_all 0.0816
_refine_ls_R_factor_gt 0.0589
_refine_ls_shift/su_max 0.000
_refine_ls_shift/su_mean 0.000
_refine_ls_structure_factor_coef Fsqd
_refine_ls_weighting_details 'calc w=1/[\s^2^(Fo^2^)+(0.0812P)^2^+1.1268P] where P=(Fo^2^+2Fc^2^)/3'
_refine_ls_weighting_scheme calc
_refine_ls_wR_factor_gt 0.1526
_refine_ls_wR_factor_ref 0.1662
_reflns_number_gt 5247
_reflns_number_total 7199
_reflns_threshold_expression >2sigma(I)
_cod_data_source_file 1267-2276.cff
_cod_data_source_block wf1366rs
_cod_original_cell_volume 3290.9(12)
_cod_original_sg_symbol_H-M C2
_cod_database_code 8102291

loop_
_symmetry_equiv_pos_as_xyz
'x, y, z'
'-x, y, -z'
'x+1/2, y+1/2, z'
'-x+1/2, y+1/2, -z'

loop_
_atom_site_label
_atom_site_type_symbol
_atom_site_fract_x
_atom_site_fract_y
_atom_site_fract_z
_atom_site_U_iso_or_equiv
_atom_site_adp_type
_atom_site_occupancy
_atom_site_symmetry_multiplicity
_atom_site_calc_flag
_atom_site_refinement_flags
_atom_site_disorder_assembly
_atom_site_disorder_group
O1 O 0.27774(11) 0.0938(3) 0.38872(12) 0.0811(6) Uani 1 1 d . . .
C1 C 0.29159(19) -0.0387(4) 0.43835(18) 0.0905(11) Uani 1 1 d . . .
H1 H 0.2794 -0.1478 0.4193 0.109 Uiso 1 1 calc R . .
O2 O 0.31252(10) 0.2613(3) 0.11498(11) 0.0723(5) Uani 1 1 d . . .
C2 C 0.34804(17) -0.0304(4) 0.49266(16) 0.0771(9) Uani 1 1 d . . .
H2 H 0.3676 -0.1361 0.5051 0.093 Uiso 1 1 calc R . .
O3 O 0.31050(9) 0.2917(2) 0.31616(10) 0.0662(5) Uani 1 1 d . . .
C3 C 0.38983(14) 0.1112(4) 0.48895(15) 0.0639(7) Uani 1 1 d . . .
H3 H 0.4269 0.0710 0.4722 0.077 Uiso 1 1 calc R . .
O4 O 0.40500(9) 0.1884(3) 0.56178(11) 0.0717(5) Uani 1 1 d . . .
C4 C 0.36405(12) 0.2469(3) 0.43672(15) 0.0592(6) Uani 1 1 d . . .
H4 H 0.3374 0.3168 0.4617 0.071 Uiso 1 1 calc R . .
O5 O 0.41316(9) 0.3419(2) 0.41628(12) 0.0677(5) Uani 1 1 d . . .
C5 C 0.32910(14) 0.1700(3) 0.36712(15) 0.0633(7) Uani 1 1 d . . .
H5 H 0.3540 0.0895 0.3453 0.076 Uiso 1 1 calc R . .
C6 C 0.29144(13) 0.2381(3) 0.24129(14) 0.0591(6) Uani 1 1 d . . .
H6 H 0.2913 0.1181 0.2392 0.071 Uiso 1 1 calc R . .
O6 O 0.18729(10) 0.2087(3) 0.25373(13) 0.0784(6) Uani 1 1 d . . .
C7 C 0.22861(12) 0.3030(4) 0.21703(15) 0.0637(6) Uani 1 1 d . . .
H7 H 0.2266 0.4182 0.2318 0.076 Uiso 1 1 calc R . .
O7 O 0.15977(12) 0.3910(5) 0.11423(16) 0.1169(11) Uani 1 1 d . . .
O8 O 0.24074(12) 0.2937(3) 0.01557(11) 0.0839(6) Uani 1 1 d . . .
C8 C 0.20993(14) 0.2883(4) 0.13357(16) 0.0747(8) Uani 1 1 d . . .
H8 H 0.1985 0.1746 0.1212 0.090 Uiso 1 1 calc R . .
C9 C 0.25843(15) 0.3407(4) 0.08842(16) 0.0727(8) Uani 1 1 d . . .
H9 H 0.2638 0.4599 0.0913 0.087 Uiso 1 1 calc R . .
C10 C 0.33405(13) 0.3065(4) 0.18993(16) 0.0677(7) Uani 1 1 d . B .
H10 H 0.3353 0.4263 0.1940 0.081 Uiso 1 1 calc R . .
O10 O 0.47183(13) -0.0081(4) 0.59593(17) 0.1133(10) Uani 1 1 d . . .
O11 O 0.37086(16) 0.5739(3) 0.4491(2) 0.1218(12) Uani 1 1 d . . .
C11 C 0.28841(18) -0.0093(5) 0.51849(19) 0.0905(10) Uani 1 1 d . . .
H11A H 0.2738 -0.0978 0.5470 0.109 Uiso 1 1 calc R . .
H11B H 0.2775 0.0998 0.5332 0.109 Uiso 1 1 calc R . .
C12 C 0.2764(2) 0.3629(5) -0.03686(19) 0.0996(12) Uani 1 1 d . . .
H12A H 0.3165 0.3165 -0.0293 0.120 Uiso 1 1 calc R . .
H12B H 0.2796 0.4807 -0.0300 0.120 Uiso 1 1 calc R . .
O12 O 0.15398(16) 0.4328(4) 0.30712(19) 0.1239(11) Uani 1 1 d . . .
C13 C 0.2462(2) 0.3242(4) -0.11407(18) 0.0892(11) Uani 1 1 d . . .
C14 C 0.1850(2) 0.3161(5) -0.1318(2) 0.1018(12) Uani 1 1 d . . .
H14 H 0.1605 0.3351 -0.0952 0.122 Uiso 1 1 calc R . .
C15 C 0.1590(3) 0.2796(6) -0.2040(3) 0.1186(16) Uani 1 1 d . . .
H15 H 0.1175 0.2724 -0.2152 0.142 Uiso 1 1 calc R . .
C16 C 0.1941(4) 0.2547(5) -0.2581(3) 0.130(2) Uani 1 1 d . . .
H16 H 0.1764 0.2302 -0.3063 0.156 Uiso 1 1 calc R . .
C17 C 0.2541(4) 0.2651(6) -0.2432(2) 0.1244(19) Uani 1 1 d . . .
H17 H 0.2779 0.2495 -0.2808 0.149 Uiso 1 1 calc R . .
C18 C 0.2805(2) 0.2993(5) -0.1711(2) 0.1068(13) Uani 1 1 d . . .
H18 H 0.3221 0.3057 -0.1609 0.128 Uiso 1 1 calc R . .
C19 C 0.44554(16) 0.1131(6) 0.6114(2) 0.0856(10) Uani 1 1 d . . .
C20 C 0.4520(2) 0.1943(7) 0.6850(2) 0.1153(15) Uani 1 1 d . . .
H20A H 0.4255 0.2869 0.6829 0.173 Uiso 1 1 calc R . .
H20B H 0.4927 0.2304 0.6979 0.173 Uiso 1 1 calc R . .
H20C H 0.4420 0.1182 0.7218 0.173 Uiso 1 1 calc R . .
C21 C 0.41064(17) 0.5061(4) 0.4249(2) 0.0799(9) Uani 1 1 d . . .
C22 C 0.4636(2) 0.5880(6) 0.3988(3) 0.1167(15) Uani 1 1 d . . .
H22A H 0.4896 0.5065 0.3820 0.175 Uiso 1 1 calc R . .
H22B H 0.4852 0.6491 0.4391 0.175 Uiso 1 1 calc R . .
H22C H 0.4501 0.6610 0.3584 0.175 Uiso 1 1 calc R . .
C23 C 0.15317(17) 0.2883(6) 0.2983(2) 0.0901(10) Uani 1 1 d . . .
C24 C 0.1177(2) 0.1684(7) 0.3359(3) 0.1290(18) Uani 1 1 d . . .
H24A H 0.1248 0.0599 0.3185 0.193 Uiso 1 1 calc R . .
H24B H 0.0757 0.1940 0.3247 0.193 Uiso 1 1 calc R . .
H24C H 0.1295 0.1739 0.3888 0.193 Uiso 1 1 calc R . .
C25 C 0.39657(16) 0.2389(5) 0.2080(2) 0.0922(11) Uani 1 1 d D . .
H25A H 0.4142 0.2808 0.2561 0.111 Uiso 1 1 calc R A 1
H25B H 0.3942 0.1206 0.2120 0.111 Uiso 1 1 calc R A 1
C26 C 0.1112(4) 0.328(2) 0.0757(6) 0.212(4) Uani 1 1 d U . .
O9 O 0.4364(3) 0.2800(10) 0.1524(4) 0.1124(19) Uani 0.60 1 d PDU B 1
C27 C 0.4614(4) 0.4274(12) 0.1643(5) 0.121(3) Uani 0.60 1 d PDU B 1
O14 O 0.4583(3) 0.5069(9) 0.2195(5) 0.139(2) Uani 0.60 1 d PDU B 1
O9A O 0.4338(4) 0.3653(13) 0.1819(6) 0.106(3) Uani 0.40 1 d PDU B 2
C27A C 0.4680(9) 0.3180(16) 0.1297(10) 0.165(8) Uani 0.40 1 d PDU B 2
O14A O 0.4603(7) 0.1769(19) 0.1102(8) 0.207(6) Uani 0.40 1 d PDU B 2
C28 C 0.4975(4) 0.4692(14) 0.1025(5) 0.238(5) Uani 1 1 d DU . .
H28A H 0.4925 0.3846 0.0653 0.357 Uiso 1 1 calc R B 1
H28B H 0.5392 0.4778 0.1223 0.357 Uiso 1 1 calc R B 1
H28C H 0.4839 0.5718 0.0804 0.357 Uiso 1 1 calc R B 1
C29 C 0.0661(4) 0.464(2) 0.0610(8) 0.342(8) Uani 1 1 d U . .
H29A H 0.0827 0.5635 0.0838 0.513 Uiso 1 1 calc R . .
H29B H 0.0303 0.4360 0.0814 0.513 Uiso 1 1 calc R . .
H29C H 0.0567 0.4808 0.0082 0.513 Uiso 1 1 calc R . .
O13 O 0.1072(3) 0.1882(13) 0.0552(5) 0.250(4) Uani 1 1 d U . .

loop_
_atom_site_aniso_label
_atom_site_aniso_U_11
_atom_site_aniso_U_22
_atom_site_aniso_U_33
_atom_site_aniso_U_23
_atom_site_aniso_U_13
_atom_site_aniso_U_12
O1 0.0964(15) 0.0739(13) 0.0706(13) 0.0055(11) 0.0026(11) -0.0249(12)
C1 0.142(3) 0.0626(18) 0.0639(17) 0.0048(14) 0.0049(19) -0.032(2)
O2 0.0890(13) 0.0694(12) 0.0594(10) 0.0045(9) 0.0134(9) 0.0032(10)
C2 0.120(3) 0.0515(14) 0.0600(15) 0.0045(12) 0.0129(16) -0.0039(16)
O3 0.0924(13) 0.0469(9) 0.0569(10) -0.0017(8) 0.0010(9) -0.0025(9)
C3 0.0739(17) 0.0587(15) 0.0610(15) 0.0011(12) 0.0155(13) 0.0100(13)
O4 0.0765(12) 0.0692(12) 0.0665(11) 0.0030(9) -0.0014(9) -0.0001(10)
C4 0.0675(15) 0.0510(13) 0.0599(14) 0.0012(11) 0.0112(12) 0.0021(11)
O5 0.0711(11) 0.0578(11) 0.0763(12) 0.0070(9) 0.0172(9) -0.0010(9)
C5 0.0844(19) 0.0488(13) 0.0576(14) 0.0016(11) 0.0135(13) -0.0019(13)
C6 0.0792(17) 0.0437(12) 0.0542(13) -0.0017(10) 0.0079(12) -0.0016(12)
O6 0.0855(14) 0.0740(13) 0.0796(13) -0.0162(10) 0.0249(11) -0.0166(11)
C7 0.0715(16) 0.0551(14) 0.0647(15) -0.0099(12) 0.0099(12) -0.0049(13)
O7 0.0847(17) 0.164(3) 0.0943(17) -0.0060(19) -0.0155(14) 0.0257(18)
O8 0.1196(17) 0.0734(13) 0.0569(11) 0.0067(10) 0.0046(11) -0.0202(13)
C8 0.0787(18) 0.0750(18) 0.0679(16) -0.0104(15) 0.0012(14) -0.0076(16)
C9 0.095(2) 0.0594(16) 0.0602(16) 0.0046(13) -0.0024(14) -0.0067(16)
C10 0.0771(17) 0.0595(15) 0.0661(15) 0.0075(13) 0.0079(13) -0.0010(14)
O10 0.0939(18) 0.127(3) 0.119(2) 0.0452(19) 0.0147(16) 0.0338(18)
O11 0.146(3) 0.0541(13) 0.177(3) -0.0220(16) 0.063(2) -0.0079(15)
C11 0.109(3) 0.093(2) 0.0704(19) 0.0075(17) 0.0175(18) -0.032(2)
C12 0.131(3) 0.096(3) 0.071(2) 0.0178(18) 0.012(2) -0.026(2)
O12 0.145(3) 0.104(2) 0.136(2) -0.033(2) 0.068(2) -0.004(2)
C13 0.143(3) 0.0588(18) 0.0650(18) 0.0148(14) 0.012(2) -0.003(2)
C14 0.149(4) 0.082(2) 0.072(2) 0.0038(18) 0.004(2) -0.009(3)
C15 0.171(4) 0.086(3) 0.090(3) 0.011(2) -0.016(3) -0.022(3)
C16 0.244(7) 0.067(2) 0.071(3) 0.0033(18) 0.000(4) -0.029(4)
C17 0.227(6) 0.077(3) 0.074(3) 0.005(2) 0.038(3) 0.010(4)
C18 0.157(4) 0.078(2) 0.088(2) 0.020(2) 0.028(2) 0.017(3)
C19 0.0681(19) 0.100(3) 0.085(2) 0.031(2) -0.0005(16) -0.0103(19)
C20 0.122(3) 0.132(4) 0.081(2) 0.016(2) -0.026(2) -0.033(3)
C21 0.097(2) 0.0600(18) 0.083(2) -0.0024(15) 0.0127(18) -0.0153(17)
C22 0.128(3) 0.095(3) 0.131(4) 0.010(3) 0.032(3) -0.041(3)
C23 0.089(2) 0.102(3) 0.082(2) -0.022(2) 0.0225(17) -0.015(2)
C24 0.135(4) 0.137(4) 0.129(4) -0.029(3) 0.072(3) -0.044(3)
C25 0.081(2) 0.107(3) 0.091(2) 0.024(2) 0.0188(17) 0.003(2)
C26 0.111(5) 0.294(12) 0.215(8) -0.009(9) -0.044(5) 0.011(7)
O9 0.100(4) 0.140(6) 0.101(4) 0.006(4) 0.027(3) 0.002(4)
C27 0.100(6) 0.138(8) 0.122(7) 0.029(7) 0.008(6) -0.002(6)
O14 0.132(5) 0.133(5) 0.154(6) 0.016(4) 0.026(4) -0.021(4)
O9A 0.084(5) 0.129(8) 0.112(7) 0.008(5) 0.035(4) -0.026(5)
C27A 0.141(12) 0.208(17) 0.159(14) 0.044(13) 0.064(10) -0.037(13)
O14A 0.208(11) 0.263(14) 0.174(10) -0.040(10) 0.114(9) 0.018(11)
C28 0.211(7) 0.316(12) 0.212(8) 0.075(8) 0.116(6) -0.047(8)
C29 0.155(6) 0.456(17) 0.380(14) 0.042(13) -0.090(8) 0.099(9)
O13 0.129(4) 0.350(10) 0.257(7) -0.059(7) -0.023(4) -0.093(6)

loop_
_atom_type_symbol
_atom_type_description
_atom_type_scat_dispersion_real
_atom_type_scat_dispersion_imag
_atom_type_scat_source
C C 0.0033 0.0016 'International Tables Vol C Tables 4.2.6.8 and 6.1.1.4'
H H 0.0000 0.0000 'International Tables Vol C Tables 4.2.6.8 and 6.1.1.4'
O O 0.0106 0.0060 'International Tables Vol C Tables 4.2.6.8 and 6.1.1.4'

loop_
_geom_angle_atom_site_label_1
_geom_angle_atom_site_label_2
_geom_angle_atom_site_label_3
_geom_angle
_geom_angle_site_symmetry_1
_geom_angle_site_symmetry_3
_geom_angle_publ_flag
C5 O1 C1 113.2(3) . . ?
O1 C1 C11 117.6(3) . . ?
O1 C1 C2 118.5(3) . . ?
C11 C1 C2 59.9(2) . . ?
O1 C1 H1 116.3 . . ?
C11 C1 H1 116.3 . . ?
C2 C1 H1 116.3 . . ?
C9 O2 C10 112.0(2) . . ?
C11 C2 C3 121.5(3) . . ?
C11 C2 C1 59.5(2) . . ?
C3 C2 C1 119.1(3) . . ?
C11 C2 H2 115.1 . . ?
C3 C2 H2 115.1 . . ?
C1 C2 H2 115.1 . . ?
C5 O3 C6 116.0(2) . . ?
O4 C3 C2 111.3(2) . . ?
O4 C3 C4 105.8(2) . . ?
C2 C3 C4 113.7(3) . . ?
O4 C3 H3 108.6 . . ?
C2 C3 H3 108.6 . . ?
C4 C3 H3 108.6 . . ?
C19 O4 C3 117.6(3) . . ?
O5 C4 C3 108.2(2) . . ?
O5 C4 C5 109.7(2) . . ?
C3 C4 C5 109.0(2) . . ?
O5 C4 H4 110.0 . . ?
C3 C4 H4 110.0 . . ?
C5 C4 H4 110.0 . . ?
C21 O5 C4 117.4(2) . . ?
O3 C5 O1 108.4(2) . . ?
O3 C5 C4 109.4(2) . . ?
O1 C5 C4 107.5(2) . . ?
O3 C5 H5 110.5 . . ?
O1 C5 H5 110.5 . . ?
C4 C5 H5 110.5 . . ?
O3 C6 C7 108.4(2) . . ?
O3 C6 C10 109.4(2) . . ?
C7 C6 C10 109.4(2) . . ?
O3 C6 H6 109.9 . . ?
C7 C6 H6 109.9 . . ?
C10 C6 H6 109.9 . . ?
C23 O6 C7 118.3(3) . . ?
O6 C7 C6 108.3(2) . . ?
O6 C7 C8 108.0(2) . . ?
C6 C7 C8 112.5(2) . . ?
O6 C7 H7 109.3 . . ?
C6 C7 H7 109.3 . . ?
C8 C7 H7 109.3 . . ?
C26 O7 C8 118.5(7) . . ?
C9 O8 C12 114.1(3) . . ?
O7 C8 C9 108.0(3) . . ?
O7 C8 C7 107.8(3) . . ?
C9 C8 C7 113.2(2) . . ?
O7 C8 H8 109.3 . . ?
C9 C8 H8 109.3 . . ?
C7 C8 H8 109.3 . . ?
O8 C9 O2 108.9(3) . . ?
O8 C9 C8 107.7(2) . . ?
O2 C9 C8 109.8(2) . . ?
O8 C9 H9 110.1 . . ?
O2 C9 H9 110.1 . . ?
C8 C9 H9 110.1 . . ?
O2 C10 C25 107.4(3) . . ?
O2 C10 C6 109.0(2) . . ?
C25 C10 C6 112.2(2) . . ?
O2 C10 H10 109.4 . . ?
C25 C10 H10 109.4 . . ?
C6 C10 H10 109.4 . . ?
C1 C11 C2 60.6(3) . . ?
C1 C11 H11A 117.7 . . ?
C2 C11 H11A 117.7 . . ?
C1 C11 H11B 117.7 . . ?
C2 C11 H11B 117.7 . . ?
H11A C11 H11B 114.8 . . ?
O8 C12 C13 108.1(3) . . ?
O8 C12 H12A 110.1 . . ?
C13 C12 H12A 110.1 . . ?
O8 C12 H12B 110.1 . . ?
C13 C12 H12B 110.1 . . ?
H12A C12 H12B 108.4 . . ?
C14 C13 C18 117.3(4) . . ?
C14 C13 C12 122.8(4) . . ?
C18 C13 C12 119.9(4) . . ?
C13 C14 C15 120.8(5) . . ?
C13 C14 H14 119.6 . . ?
C15 C14 H14 119.6 . . ?
C16 C15 C14 120.1(6) . . ?
C16 C15 H15 119.9 . . ?
C14 C15 H15 119.9 . . ?
C17 C16 C15 120.8(5) . . ?
C17 C16 H16 119.6 . . ?
C15 C16 H16 119.6 . . ?
C16 C17 C18 119.5(5) . . ?
C16 C17 H17 120.2 . . ?
C18 C17 H17 120.2 . . ?
C13 C18 C17 121.4(5) . . ?
C13 C18 H18 119.3 . . ?
C17 C18 H18 119.3 . . ?
O10 C19 O4 122.0(4) . . ?
O10 C19 C20 125.9(4) . . ?
O4 C19 C20 112.0(4) . . ?
C19 C20 H20A 109.5 . . ?
C19 C20 H20B 109.5 . . ?
H20A C20 H20B 109.5 . . ?
C19 C20 H20C 109.5 . . ?
H20A C20 H20C 109.5 . . ?
H20B C20 H20C 109.5 . . ?
O11 C21 O5 123.4(3) . . ?
O11 C21 C22 125.5(4) . . ?
O5 C21 C22 111.0(4) . . ?
C21 C22 H22A 109.5 . . ?
C21 C22 H22B 109.5 . . ?
H22A C22 H22B 109.5 . . ?
C21 C22 H22C 109.5 . . ?
H22A C22 H22C 109.5 . . ?
H22B C22 H22C 109.5 . . ?
O12 C23 O6 123.8(4) . . ?
O12 C23 C24 126.2(4) . . ?
O6 C23 C24 109.9(4) . . ?
C23 C24 H24A 109.5 . . ?
C23 C24 H24B 109.5 . . ?
H24A C24 H24B 109.5 . . ?
C23 C24 H24C 109.5 . . ?
H24A C24 H24C 109.5 . . ?
H24B C24 H24C 109.5 . . ?
O9A C25 O9 35.2(4) . . ?
O9A C25 C10 103.4(5) . . ?
O9 C25 C10 113.8(4) . . ?
O9A C25 H25A 81.9 . . ?
O9 C25 H25A 108.8 . . ?
C10 C25 H25A 108.8 . . ?
O9A C25 H25B 140.7 . . ?
O9 C25 H25B 108.8 . . ?
C10 C25 H25B 108.8 . . ?
H25A C25 H25B 107.7 . . ?
O13 C26 O7 123.9(10) . . ?
O13 C26 C29 128.8(10) . . ?
O7 C26 C29 107.2(12) . . ?
C27 O9 C25 112.1(7) . . ?
O14 C27 O9 123.5(8) . . ?
O14 C27 C28 126.4(9) . . ?
O9 C27 C28 109.9(8) . . ?
C27A O9A C25 115.7(9) . . ?
O14A C27A O9A 113.8(12) . . ?
O14A C27A C28 137.0(14) . . ?
O9A C27A C28 108.1(9) . . ?
C27 C28 C27A 43.2(6) . . ?
C27 C28 H28A 109.5 . . ?
C27A C28 H28A 68.1 . . ?
C27 C28 H28B 109.5 . . ?
C27A C28 H28B 112.7 . . ?
H28A C28 H28B 109.5 . . ?
C27 C28 H28C 109.5 . . ?
C27A C28 H28C 135.8 . . ?
H28A C28 H28C 109.5 . . ?
H28B C28 H28C 109.5 . . ?
C26 C29 H29A 109.5 . . ?
C26 C29 H29B 109.5 . . ?
H29A C29 H29B 109.5 . . ?
C26 C29 H29C 109.5 . . ?
H29A C29 H29C 109.5 . . ?
H29B C29 H29C 109.5 . . ?

loop_
_geom_bond_atom_site_label_1
_geom_bond_atom_site_label_2
_geom_bond_distance
_geom_bond_site_symmetry_2
_geom_bond_publ_flag
O1 C5 1.412(3) . ?
O1 C1 1.414(4) . ?
C1 C11 1.483(5) . ?
C1 C2 1.499(5) . ?
C1 H1 0.9800 . ?
O2 C9 1.404(4) . ?
O2 C10 1.427(4) . ?
C2 C11 1.488(5) . ?
C2 C3 1.496(4) . ?
C2 H2 0.9800 . ?
O3 C5 1.382(3) . ?
O3 C6 1.434(3) . ?
C3 O4 1.460(3) . ?
C3 C4 1.519(4) . ?
C3 H3 0.9800 . ?
O4 C19 1.340(4) . ?
C4 O5 1.438(3) . ?
C4 C5 1.528(4) . ?
C4 H4 0.9800 . ?
O5 C21 1.350(4) . ?
C5 H5 0.9800 . ?
C6 C7 1.517(4) . ?
C6 C10 1.528(4) . ?
C6 H6 0.9800 . ?
O6 C23 1.351(4) . ?
O6 C7 1.436(4) . ?
C7 C8 1.518(4) . ?
C7 H7 0.9800 . ?
O7 C26 1.317(11) . ?
O7 C8 1.411(4) . ?
O8 C9 1.380(4) . ?
O8 C12 1.438(4) . ?
C8 C9 1.510(4) . ?
C8 H8 0.9800 . ?
C9 H9 0.9800 . ?
C10 C25 1.504(5) . ?
C10 H10 0.9800 . ?
O10 C19 1.204(5) . ?
O11 C21 1.185(4) . ?
C11 H11A 0.9700 . ?
C11 H11B 0.9700 . ?
C12 C13 1.504(5) . ?
C12 H12A 0.9700 . ?
C12 H12B 0.9700 . ?
O12 C23 1.190(5) . ?
C13 C14 1.371(6) . ?
C13 C18 1.385(6) . ?
C14 C15 1.390(6) . ?
C14 H14 0.9300 . ?
C15 C16 1.353(8) . ?
C15 H15 0.9300 . ?
C16 C17 1.342(8) . ?
C16 H16 0.9300 . ?
C17 C18 1.387(7) . ?
C17 H17 0.9300 . ?
C18 H18 0.9300 . ?
C19 C20 1.477(6) . ?
C20 H20A 0.9600 . ?
C20 H20B 0.9600 . ?
C20 H20C 0.9600 . ?
C21 C22 1.497(5) . ?
C22 H22A 0.9600 . ?
C22 H22B 0.9600 . ?
C22 H22C 0.9600 . ?
C23 C24 1.484(6) . ?
C24 H24A 0.9600 . ?
C24 H24B 0.9600 . ?
C24 H24C 0.9600 . ?
C25 O9A 1.446(8) . ?
C25 O9 1.472(7) . ?
C25 H25A 0.9700 . ?
C25 H25B 0.9700 . ?
C26 O13 1.200(14) . ?
C26 C29 1.504(17) . ?
O9 C27 1.332(8) . ?
C27 O14 1.201(8) . ?
C27 C28 1.509(8) . ?
O9A C27A 1.353(10) . ?
C27A O14A 1.209(9) . ?
C27A C28 1.515(9) . ?
C28 H28A 0.9600 . ?
C28 H28B 0.9600 . ?
C28 H28C 0.9600 . ?
C29 H29A 0.9600 . ?
C29 H29B 0.9600 . ?
C29 H29C 0.9600 . ?

loop_
_geom_torsion_atom_site_label_1
_geom_torsion_atom_site_label_2
_geom_torsion_atom_site_label_3
_geom_torsion_atom_site_label_4
_geom_torsion
_geom_torsion_site_symmetry_1
_geom_torsion_site_symmetry_2
_geom_torsion_site_symmetry_3
_geom_torsion_site_symmetry_4
_geom_torsion_publ_flag
C5 O1 C1 C11 101.8(4) . . . . ?
C5 O1 C1 C2 32.9(4) . . . . ?
O1 C1 C2 C11 107.1(4) . . . . ?
O1 C1 C2 C3 -4.3(5) . . . . ?
C11 C1 C2 C3 -111.5(3) . . . . ?
C11 C2 C3 O4 58.6(4) . . . . ?
C1 C2 C3 O4 128.8(3) . . . . ?
C11 C2 C3 C4 -60.7(4) . . . . ?
C1 C2 C3 C4 9.4(4) . . . . ?
C2 C3 O4 C19 77.5(3) . . . . ?
C4 C3 O4 C19 -158.6(3) . . . . ?
O4 C3 C4 O5 78.7(3) . . . . ?
C2 C3 C4 O5 -158.8(2) . . . . ?
O4 C3 C4 C5 -162.1(2) . . . . ?
C2 C3 C4 C5 -39.6(3) . . . . ?
C3 C4 O5 C21 -128.5(3) . . . . ?
C5 C4 O5 C21 112.7(3) . . . . ?
C6 O3 C5 O1 -79.1(3) . . . . ?
C6 O3 C5 C4 164.0(2) . . . . ?
C1 O1 C5 O3 177.1(2) . . . . ?
C1 O1 C5 C4 -64.7(3) . . . . ?
O5 C4 C5 O3 -55.9(3) . . . . ?
C3 C4 C5 O3 -174.2(2) . . . . ?
O5 C4 C5 O1 -173.5(2) . . . . ?
C3 C4 C5 O1 68.3(3) . . . . ?
C5 O3 C6 C7 125.2(2) . . . . ?
C5 O3 C6 C10 -115.5(3) . . . . ?
C23 O6 C7 C6 120.7(3) . . . . ?
C23 O6 C7 C8 -117.2(3) . . . . ?
O3 C6 C7 O6 -74.3(3) . . . . ?
C10 C6 C7 O6 166.5(2) . . . . ?
O3 C6 C7 C8 166.4(2) . . . . ?
C10 C6 C7 C8 47.1(3) . . . . ?
C26 O7 C8 C9 109.8(7) . . . . ?
C26 O7 C8 C7 -127.6(7) . . . . ?
O6 C7 C8 O7 76.8(3) . . . . ?
C6 C7 C8 O7 -163.7(3) . . . . ?
O6 C7 C8 C9 -163.9(2) . . . . ?
C6 C7 C8 C9 -44.4(3) . . . . ?
C12 O8 C9 O2 -72.6(3) . . . . ?
C12 O8 C9 C8 168.4(3) . . . . ?
C10 O2 C9 O8 179.0(2) . . . . ?
C10 O2 C9 C8 -63.3(3) . . . . ?
O7 C8 C9 O8 -71.8(3) . . . . ?
C7 C8 C9 O8 169.0(3) . . . . ?
O7 C8 C9 O2 169.8(2) . . . . ?
C7 C8 C9 O2 50.6(3) . . . . ?
C9 O2 C10 C25 -170.3(2) . . . . ?
C9 O2 C10 C6 67.9(3) . . . . ?
O3 C6 C10 O2 -176.3(2) . . . . ?
C7 C6 C10 O2 -57.7(3) . . . . ?
O3 C6 C10 C25 64.9(3) . . . . ?
C7 C6 C10 C25 -176.5(3) . . . . ?
O1 C1 C11 C2 -108.6(4) . . . . ?
C3 C2 C11 C1 107.5(3) . . . . ?
C9 O8 C12 C13 -170.8(3) . . . . ?
O8 C12 C13 C14 34.0(5) . . . . ?
O8 C12 C13 C18 -147.6(3) . . . . ?
C18 C13 C14 C15 1.7(6) . . . . ?
C12 C13 C14 C15 -179.9(4) . . . . ?
C13 C14 C15 C16 -1.2(7) . . . . ?
C14 C15 C16 C17 -0.2(7) . . . . ?
C15 C16 C17 C18 1.0(7) . . . . ?
C14 C13 C18 C17 -0.9(6) . . . . ?
C12 C13 C18 C17 -179.3(4) . . . . ?
C16 C17 C18 C13 -0.4(7) . . . . ?
C3 O4 C19 O10 4.8(5) . . . . ?
C3 O4 C19 C20 -174.0(3) . . . . ?
C4 O5 C21 O11 1.1(5) . . . . ?
C4 O5 C21 C22 -178.0(3) . . . . ?
C7 O6 C23 O12 2.4(6) . . . . ?
C7 O6 C23 C24 -175.1(3) . . . . ?
O2 C10 C25 O9A 86.3(5) . . . . ?
C6 C10 C25 O9A -153.9(5) . . . . ?
O2 C10 C25 O9 50.7(5) . . . . ?
C6 C10 C25 O9 170.4(4) . . . . ?
C8 O7 C26 O13 -0.9(17) . . . . ?
C8 O7 C26 C29 -178.2(8) . . . . ?
O9A C25 O9 C27 4.8(9) . . . . ?
C10 C25 O9 C27 84.2(7) . . . . ?
C25 O9 C27 O14 9.6(13) . . . . ?
C25 O9 C27 C28 -175.3(7) . . . . ?
O9 C25 O9A C27A -8.8(12) . . . . ?
C10 C25 O9A C27A -121.2(13) . . . . ?
C25 O9A C27A O14A 3(3) . . . . ?
C25 O9A C27A C28 173.1(10) . . . . ?
O14 C27 C28 C27A 162(2) . . . . ?
O9 C27 C28 C27A -12.8(13) . . . . ?
O14A C27A C28 C27 176(4) . . . . ?
O9A C27A C28 C27 9.5(8) . . . . ?
